data_2219599
loop_
_publ_author_name
'Gayathri, P.'
'Thiruvalluvar, A.'
'Manimekalai, A.'
'Sivakumar, S.'
'Butcher, R. J.'

_publ_section_title <i>r</i>-2,<i>c</i>-6-Bis(4-chlorophenyl)-<i>t</i>-3-isopropyl-1-nitrosopiperidin-4-one
_journal_coeditor_code HB2797
_journal_issue 10
_journal_name_full 'Acta Crystallographica Section E'
_journal_page_first o1973
_journal_paper_doi 10.1107/S1600536808029723
_journal_volume 64
_journal_year 2008
_chemical_formula_iupac 'C20 H20 Cl2 N2 O2'
_chemical_formula_moiety 'C20 H20 Cl2 N2 O2'
_chemical_formula_structural 'C20 H20 Cl2 N2 O2'
_chemical_formula_sum 'C20 H20 Cl2 N2 O2'
_chemical_formula_weight 391.28
_chemical_melting_point 371
_chemical_name_common piperidin-4-one
_chemical_name_systematic
;
r-2,c-6-Bis(4-chlorophenyl)-t-3-isopropyl-1-nitrosopiperidin-4-one
;
_space_group_IT_number 2
_symmetry_cell_setting triclinic
_symmetry_space_group_name_Hall '-P 1'
_symmetry_space_group_name_H-M 'P -1'
_atom_sites_solution_hydrogens geom
_atom_sites_solution_primary direct
_atom_sites_solution_secondary difmap
_cell_angle_alpha 93.375(3)
_cell_angle_beta 106.924(3)
_cell_angle_gamma 104.549(3)
_cell_formula_units_Z 2
_cell_length_a 8.2771(2)
_cell_length_b 11.1921(4)
_cell_length_c 11.2351(4)
_cell_measurement_reflns_used 7346
_cell_measurement_temperature 200(2)
_cell_measurement_theta_max 73.24
_cell_measurement_theta_min 4.12
_cell_volume 953.95(6)
_computing_cell_refinement 'CrysAlis RED (Oxford Diffraction, 2008)'
_computing_data_collection 'CrysAlis CCD (Oxford Diffraction, 2008)'
_computing_data_reduction 'CrysAlis RED (Oxford Diffraction, 2008)'
_computing_molecular_graphics 'ORTEP-3 (Farrugia, 1997)'
_computing_publication_material 'PLATON (Spek, 2003)'
_computing_structure_refinement 'SHELXL97 (Sheldrick, 2008)'
_computing_structure_solution 'SHELXS97 (Sheldrick, 2008)'
_diffrn_ambient_temperature 200(2)
_diffrn_detector_area_resol_mean 10.5081
_diffrn_measured_fraction_theta_full 0.975
_diffrn_measured_fraction_theta_max 0.975
_diffrn_measurement_device_type 'Oxford Diffraction R Gemini'
_diffrn_measurement_method '\f and \w'
_diffrn_radiation_monochromator graphite
_diffrn_radiation_source 'fine-focus sealed tube'
_diffrn_radiation_type CuK\a
_diffrn_radiation_wavelength 1.54184
_diffrn_reflns_av_R_equivalents 0.0201
_diffrn_reflns_av_sigmaI/netI 0.0167
_diffrn_reflns_limit_h_max 10
_diffrn_reflns_limit_h_min -9
_diffrn_reflns_limit_k_max 13
_diffrn_reflns_limit_k_min -13
_diffrn_reflns_limit_l_max 13
_diffrn_reflns_limit_l_min -13
_diffrn_reflns_number 8014
_diffrn_reflns_theta_full 73.60
_diffrn_reflns_theta_max 73.60
_diffrn_reflns_theta_min 4.12
_diffrn_standards_decay_% 0
_diffrn_standards_interval_count 0
_diffrn_standards_interval_time 0
_diffrn_standards_number 0
_exptl_absorpt_coefficient_mu 3.196
_exptl_absorpt_correction_T_max 1.000
_exptl_absorpt_correction_T_min 0.269
_exptl_absorpt_correction_type multi-scan
_exptl_absorpt_process_details '(CrysAlis RED; Oxford Diffraction, 2008)'
_exptl_crystal_colour colourless
_exptl_crystal_density_diffrn 1.362
_exptl_crystal_density_method 'Not Measured'
_exptl_crystal_description chunk
_exptl_crystal_F_000 408
_exptl_crystal_size_max 0.54
_exptl_crystal_size_mid 0.47
_exptl_crystal_size_min 0.41
_refine_diff_density_max 0.548
_refine_diff_density_min -0.434
_refine_ls_extinction_method none
_refine_ls_goodness_of_fit_ref 1.019
_refine_ls_hydrogen_treatment constr
_refine_ls_matrix_type full
_refine_ls_number_parameters 239
_refine_ls_number_reflns 3752
_refine_ls_number_restraints 2
_refine_ls_restrained_S_all 1.029
_refine_ls_R_factor_all 0.0587
_refine_ls_R_factor_gt 0.0562
_refine_ls_shift/su_max 0.001
_refine_ls_shift/su_max_lt 0.001
_refine_ls_shift/su_mean 0.000
_refine_ls_structure_factor_coef Fsqd
_refine_ls_weighting_details 'calc w=1/[\s^2^(Fo^2^)+(0.0861P)^2^+0.6137P] where P=(Fo^2^+2Fc^2^)/3'
_refine_ls_weighting_scheme calc
_refine_ls_wR_factor_gt 0.1523
_refine_ls_wR_factor_ref 0.1547
_reflns_number_gt 3506
_reflns_number_total 3752
_reflns_threshold_expression I>2\s(I)
_cod_data_source_file hb2797.cif
_cod_data_source_block I
_cod_depositor_comments
;
The following automatic conversions were performed:
'_symmetry_cell_setting' value 'Triclinic' changed to 'triclinic'
according to '/home/saulius/struct/CIF-dictionaries/cif_core.dic'
dictionary named 'cif_core.dic' version 2.4.1 from 2010-06-29.

Automatic conversion script
Id: cif_fix_enum 1527 2010-12-29 10:47:43Z saulius 

The following automatic conversions were performed:

'_symmetry_cell_setting' value 'Triclinic' changed to 'triclinic'
according to /home/saulius/struct/CIF-dictionaries/cif_core.dic
dictionary named 'cif_core.dic' version 2.4.1 from 2010-06-29.

Automatic conversion script
Id: cif_fix_values 1715 2011-07-08 13:25:40Z adriana 
;
_cod_database_code 2219599
_cod_database_fobs_code 2219599

loop_
_symmetry_equiv_pos_site_id
_symmetry_equiv_pos_as_xyz
1 x,y,z
2 -x,-y,-z

loop_
_atom_site_aniso_label
_atom_site_aniso_U_11
_atom_site_aniso_U_22
_atom_site_aniso_U_33
_atom_site_aniso_U_12
_atom_site_aniso_U_13
_atom_site_aniso_U_23
Cl2 0.0920(5) 0.0271(3) 0.0621(4) 0.0080(3) 0.0375(3) 0.0087(2)
Cl6A 0.0520(8) 0.0412(5) 0.157(2) -0.0006(5) 0.0433(11) 0.0067(8)
O4 0.0592(10) 0.0591(10) 0.0295(7) 0.0196(8) 0.0111(7) -0.0008(6)
O11 0.1101(16) 0.0592(11) 0.0380(9) 0.0351(11) 0.0273(10) 0.0098(8)
N1 0.0515(10) 0.0316(8) 0.0251(7) 0.0123(7) 0.0063(7) 0.0056(6)
N11 0.0833(14) 0.0385(10) 0.0322(9) 0.0179(10) 0.0137(9) 0.0057(7)
C2 0.0445(10) 0.0299(9) 0.0274(9) 0.0122(8) 0.0124(8) 0.0045(7)
C3 0.0389(10) 0.0293(9) 0.0299(9) 0.0105(8) 0.0096(7) 0.0058(7)
C4 0.0428(10) 0.0264(9) 0.0327(10) 0.0067(8) 0.0114(8) 0.0017(7)
C5 0.0441(11) 0.0289(9) 0.0366(10) 0.0110(8) 0.0137(8) 0.0024(8)
C6 0.0430(11) 0.0336(10) 0.0354(10) 0.0143(8) 0.0050(8) 0.0065(8)
C13 0.0398(10) 0.0343(10) 0.0422(10) 0.0093(8) 0.0119(8) 0.0132(8)
C21 0.0407(10) 0.0282(9) 0.0322(9) 0.0130(8) 0.0139(8) 0.0038(7)
C22 0.0481(11) 0.0347(10) 0.0328(10) 0.0133(9) 0.0101(8) 0.0022(8)
C23 0.0489(12) 0.0308(10) 0.0425(11) 0.0083(9) 0.0125(9) -0.0034(8)
C24 0.0526(12) 0.0266(9) 0.0471(11) 0.0118(8) 0.0251(9) 0.0070(8)
C25 0.0570(12) 0.0333(10) 0.0346(10) 0.0134(9) 0.0164(9) 0.0083(8)
C26 0.0503(11) 0.0295(10) 0.0329(10) 0.0093(8) 0.0114(8) 0.0026(7)
C31 0.0607(15) 0.0555(15) 0.0714(17) 0.0117(12) 0.0389(13) 0.0145(12)
C32 0.0528(13) 0.0332(11) 0.0700(16) 0.0032(10) 0.0170(12) 0.0066(10)
C61 0.0360(10) 0.0342(10) 0.0547(12) 0.0132(8) 0.0095(9) 0.0065(9)
C62 0.0463(12) 0.0490(13) 0.0657(15) 0.0140(10) 0.0207(11) 0.0186(11)
C63 0.0632(17) 0.0625(17) 0.107(2) 0.0285(14) 0.0448(17) 0.0408(17)
C64 0.0418(13) 0.0347(13) 0.148(3) 0.0124(10) 0.0409(17) 0.0148(16)
C65 0.0403(13) 0.0477(15) 0.120(3) 0.0057(11) 0.0118(15) -0.0104(16)
C66 0.0446(13) 0.0496(14) 0.0720(17) 0.0135(11) 0.0026(11) -0.0012(12)
Cl6B 0.0520(8) 0.0412(5) 0.157(2) -0.0006(5) 0.0433(11) 0.0067(8)

loop_
_atom_site_type_symbol
_atom_site_label
_atom_site_fract_x
_atom_site_fract_y
_atom_site_fract_z
_atom_site_U_iso_or_equiv
_atom_site_thermal_displace_type
_atom_site_calc_flag
_atom_site_refinement_flags
_atom_site_occupancy
Cl Cl2 0.43589(10) -0.19782(5) 0.33972(6) 0.0590(2) Uani d . 1.000
Cl Cl6A -0.1316(3) -0.06761(12) 0.2338(3) 0.0841(7) Uani d PD 0.719(5)
O O4 0.7087(2) 0.46794(17) 0.48136(13) 0.0497(5) Uani d . 1.000
O O11 0.5501(3) 0.32189(19) -0.05880(16) 0.0660(7) Uani d . 1.000
N N1 0.4995(2) 0.34969(16) 0.11627(14) 0.0372(5) Uani d . 1.000
N N11 0.4570(3) 0.35585(18) -0.00614(17) 0.0522(6) Uani d . 1.000
C C2 0.6545(3) 0.31257(18) 0.18850(17) 0.0334(5) Uani d . 1.000
C C3 0.7723(3) 0.42145(18) 0.29227(17) 0.0327(5) Uani d . 1.000
C C4 0.6642(3) 0.45915(17) 0.36822(18) 0.0348(6) Uani d . 1.000
C C5 0.5004(3) 0.49030(18) 0.29305(18) 0.0363(6) Uani d . 1.000
C C6 0.3862(3) 0.39307(19) 0.17854(19) 0.0383(6) Uani d . 1.000
C C13 0.8596(3) 0.53527(19) 0.2373(2) 0.0389(6) Uani d . 1.000
C C21 0.5990(3) 0.18630(18) 0.23147(17) 0.0326(5) Uani d . 1.000
C C22 0.4852(3) 0.08611(19) 0.14198(19) 0.0389(6) Uani d . 1.000
C C23 0.4339(3) -0.0315(2) 0.1750(2) 0.0421(6) Uani d . 1.000
C C24 0.4973(3) -0.04937(19) 0.2980(2) 0.0398(6) Uani d . 1.000
C C25 0.6100(3) 0.0473(2) 0.38825(19) 0.0409(6) Uani d . 1.000
C C26 0.6609(3) 0.16493(19) 0.35455(18) 0.0384(6) Uani d . 1.000
C C31 0.9944(4) 0.5055(3) 0.1809(3) 0.0592(9) Uani d . 1.000
C C32 0.9513(3) 0.6478(2) 0.3399(3) 0.0543(8) Uani d . 1.000
C C61 0.2563(3) 0.2832(2) 0.2041(2) 0.0421(6) Uani d . 1.000
C C62 0.2692(3) 0.2498(2) 0.3220(3) 0.0524(8) Uani d . 1.000
C C63 0.1510(4) 0.1436(3) 0.3368(4) 0.0703(10) Uani d . 1.000
C C64 0.0189(3) 0.0718(2) 0.2332(4) 0.0720(12) Uani d D 1.000
C C65 0.0003(3) 0.1074(3) 0.1156(4) 0.0746(12) Uani d . 1.000
C C66 0.1184(3) 0.2115(3) 0.1008(3) 0.0593(9) Uani d . 1.000
Cl Cl6B -0.0853(7) -0.0526(4) 0.2990(7) 0.0841(7) Uani d PD 0.281(5)
H H2 0.72236 0.30238 0.12995 0.0401 Uiso calc R 1.000
H H3 0.86751 0.39229 0.34954 0.0393 Uiso calc R 1.000
H H5A 0.53537 0.57198 0.26429 0.0435 Uiso calc R 1.000
H H5B 0.42922 0.49868 0.34856 0.0435 Uiso calc R 1.000
H H6 0.31545 0.43675 0.11767 0.0459 Uiso calc R 1.000
H H13 0.76630 0.55652 0.16987 0.0467 Uiso calc R 1.000
H H22 0.44203 0.09866 0.05694 0.0467 Uiso calc R 1.000
H H23 0.35584 -0.09911 0.11325 0.0505 Uiso calc R 1.000
H H25 0.65284 0.03391 0.47303 0.0491 Uiso calc R 1.000
H H26 0.73940 0.23186 0.41688 0.0461 Uiso calc R 1.000
H H31A 0.93640 0.43346 0.11470 0.0887 Uiso calc R 1.000
H H31B 1.08772 0.48622 0.24672 0.0887 Uiso calc R 1.000
H H31C 1.04551 0.57768 0.14499 0.0887 Uiso calc R 1.000
H H32A 0.86543 0.66784 0.37622 0.0814 Uiso calc R 1.000
H H32B 1.00279 0.71949 0.30348 0.0814 Uiso calc R 1.000
H H32C 1.04446 0.62838 0.40568 0.0814 Uiso calc R 1.000
H H62 0.35940 0.29957 0.39345 0.0629 Uiso calc R 1.000
H H63 0.16109 0.12048 0.41808 0.0844 Uiso calc R 1.000
H H65 -0.09399 0.06000 0.04494 0.0896 Uiso calc R 1.000
H H66 0.10616 0.23497 0.01945 0.0712 Uiso calc R 1.000

loop_
_atom_type_symbol
_atom_type_description
_atom_type_scat_dispersion_real
_atom_type_scat_dispersion_imag
_atom_type_scat_source
O O 0.0492 0.0322 'International Tables Vol C Tables 4.2.6.8 and 6.1.1.4'
N N 0.0311 0.0180 'International Tables Vol C Tables 4.2.6.8 and 6.1.1.4'
Cl Cl 0.3639 0.7018 'International Tables Vol C Tables 4.2.6.8 and 6.1.1.4'
H H 0.0000 0.0000 'International Tables Vol C Tables 4.2.6.8 and 6.1.1.4'
C C 0.0181 0.0091 'International Tables Vol C Tables 4.2.6.8 and 6.1.1.4'

loop_
_geom_angle_atom_site_label_1
_geom_angle_atom_site_label_2
_geom_angle_atom_site_label_3
_geom_angle
_geom_angle_publ_flag
N11 N1 C2 123.99(18) no
N11 N1 C6 114.35(18) no
C2 N1 C6 121.50(15) no
O11 N11 N1 115.3(2) no
N1 C2 C3 108.06(17) no
N1 C2 C21 110.95(19) no
C3 C2 C21 116.29(15) no
C2 C3 C4 109.5(2) no
C2 C3 C13 111.85(16) no
C4 C3 C13 110.24(17) no
O4 C4 C3 122.5(2) no
O4 C4 C5 122.1(2) no
C3 C4 C5 115.41(17) no
C4 C5 C6 113.82(18) no
N1 C6 C5 109.7(2) no
N1 C6 C61 110.74(17) no
C5 C6 C61 115.49(18) no
C3 C13 C31 110.9(2) no
C3 C13 C32 110.29(18) no
C31 C13 C32 109.0(2) no
C2 C21 C22 118.53(17) no
C2 C21 C26 123.28(18) no
C22 C21 C26 118.15(18) no
C21 C22 C23 121.07(19) no
C22 C23 C24 119.3(2) no
Cl2 C24 C23 119.49(17) no
Cl2 C24 C25 119.45(16) no
C23 C24 C25 121.1(2) no
C24 C25 C26 119.39(19) no
C21 C26 C25 121.06(19) no
C6 C61 C62 123.8(2) no
C6 C61 C66 117.3(2) no
C62 C61 C66 118.9(2) no
C61 C62 C63 120.4(3) no
C62 C63 C64 119.9(3) no
Cl6A C64 C63 125.8(3) no
Cl6A C64 C65 114.0(3) no
C63 C64 C65 120.2(3) no
Cl6B C64 C63 102.5(4) no
Cl6B C64 C65 137.3(4) no
C64 C65 C66 119.9(3) no
C61 C66 C65 120.7(3) no
N1 C2 H2 107.00 no
C3 C2 H2 107.00 no
C21 C2 H2 107.00 no
C2 C3 H3 108.00 no
C4 C3 H3 108.00 no
C13 C3 H3 108.00 no
C4 C5 H5A 109.00 no
C4 C5 H5B 109.00 no
C6 C5 H5A 109.00 no
C6 C5 H5B 109.00 no
H5A C5 H5B 108.00 no
N1 C6 H6 107.00 no
C5 C6 H6 107.00 no
C61 C6 H6 107.00 no
C3 C13 H13 109.00 no
C31 C13 H13 109.00 no
C32 C13 H13 109.00 no
C21 C22 H22 119.00 no
C23 C22 H22 119.00 no
C22 C23 H23 120.00 no
C24 C23 H23 120.00 no
C24 C25 H25 120.00 no
C26 C25 H25 120.00 no
C21 C26 H26 119.00 no
C25 C26 H26 119.00 no
C13 C31 H31A 109.00 no
C13 C31 H31B 109.00 no
C13 C31 H31C 109.00 no
H31A C31 H31B 109.00 no
H31A C31 H31C 109.00 no
H31B C31 H31C 109.00 no
C13 C32 H32A 109.00 no
C13 C32 H32B 109.00 no
C13 C32 H32C 109.00 no
H32A C32 H32B 109.00 no
H32A C32 H32C 110.00 no
H32B C32 H32C 109.00 no
C61 C62 H62 120.00 no
C63 C62 H62 120.00 no
C62 C63 H63 120.00 no
C64 C63 H63 120.00 no
C64 C65 H65 120.00 no
C66 C65 H65 120.00 no
C61 C66 H66 120.00 no
C65 C66 H66 120.00 no

loop_
_geom_bond_atom_site_label_1
_geom_bond_atom_site_label_2
_geom_bond_distance
_geom_bond_publ_flag
Cl2 C24 1.745(2) no
Cl6A C64 1.737(3) no
Cl6B C64 1.766(6) no
O4 C4 1.207(2) no
O11 N11 1.214(3) no
N1 N11 1.327(2) no
N1 C2 1.476(3) no
N1 C6 1.475(3) no
C2 C21 1.525(3) no
C2 C3 1.539(3) no
C3 C4 1.516(3) no
C3 C13 1.555(3) no
C4 C5 1.510(3) no
C5 C6 1.531(3) no
C6 C61 1.519(3) no
C13 C32 1.527(3) no
C13 C31 1.527(4) no
C21 C22 1.393(3) no
C21 C26 1.386(3) no
C22 C23 1.385(3) no
C23 C24 1.374(3) no
C24 C25 1.372(3) no
C25 C26 1.388(3) no
C61 C66 1.397(4) no
C61 C62 1.379(4) no
C62 C63 1.390(4) no
C63 C64 1.380(5) no
C64 C65 1.379(6) no
C65 C66 1.373(5) no
C2 H2 1.0000 no
C3 H3 1.0000 no
C5 H5A 0.9900 no
C5 H5B 0.9900 no
C6 H6 1.0000 no
C13 H13 1.0000 no
C22 H22 0.9500 no
C23 H23 0.9500 no
C25 H25 0.9500 no
C26 H26 0.9500 no
C31 H31A 0.9800 no
C31 H31B 0.9800 no
C31 H31C 0.9800 no
C32 H32A 0.9800 no
C32 H32B 0.9800 no
C32 H32C 0.9800 no
C62 H62 0.9500 no
C63 H63 0.9500 no
C65 H65 0.9500 no
C66 H66 0.9500 no

loop_
_geom_hbond_atom_site_label_D
_geom_hbond_atom_site_label_H
_geom_hbond_atom_site_label_A
_geom_hbond_site_symmetry_A
_geom_hbond_distance_DH
_geom_hbond_distance_HA
_geom_hbond_distance_DA
_geom_hbond_angle_DHA
_geom_hbond_publ_flag
C2 H2 O11 . 1.00 2.24 2.676(2) 105 yes
C5 H5B O4 2_666 0.99 2.55 3.530(3) 171 yes
C32 H32C O4 2_766 0.98 2.59 3.532(3) 162 yes

loop_
_geom_torsion_atom_site_label_1
_geom_torsion_atom_site_label_2
_geom_torsion_atom_site_label_3
_geom_torsion_atom_site_label_4
_geom_torsion
_geom_torsion_publ_flag
C2 N1 N11 O11 3.9(3) no
C6 N1 N11 O11 179.18(19) no
N11 N1 C2 C3 120.4(2) no
N11 N1 C2 C21 -111.1(2) no
C6 N1 C2 C3 -54.6(2) no
C6 N1 C2 C21 73.9(2) no
N11 N1 C6 C5 -127.96(18) no
N11 N1 C6 C61 103.4(2) no
C2 N1 C6 C5 47.5(2) no
C2 N1 C6 C61 -81.1(2) no
N1 C2 C3 C4 53.3(2) no
N1 C2 C3 C13 -69.2(2) no
C21 C2 C3 C4 -72.2(2) no
C21 C2 C3 C13 165.3(2) no
N1 C2 C21 C22 52.8(3) no
N1 C2 C21 C26 -129.5(2) no
C3 C2 C21 C22 176.8(2) no
C3 C2 C21 C26 -5.5(4) no
C2 C3 C4 O4 127.9(2) no
C2 C3 C4 C5 -54.5(2) no
C13 C3 C4 O4 -108.6(2) no
C13 C3 C4 C5 68.9(2) no
C2 C3 C13 C31 -68.1(3) no
C2 C3 C13 C32 171.1(2) no
C4 C3 C13 C31 169.8(2) no
C4 C3 C13 C32 49.0(3) no
O4 C4 C5 C6 -134.0(2) no
C3 C4 C5 C6 48.5(2) no
C4 C5 C6 N1 -40.6(2) no
C4 C5 C6 C61 85.3(3) no
N1 C6 C61 C62 107.0(3) no
N1 C6 C61 C66 -71.9(3) no
C5 C6 C61 C62 -18.5(3) no
C5 C6 C61 C66 162.8(2) no
C2 C21 C22 C23 178.3(2) no
C26 C21 C22 C23 0.5(4) no
C2 C21 C26 C25 -178.2(2) no
C22 C21 C26 C25 -0.5(4) no
C21 C22 C23 C24 -0.3(4) no
C22 C23 C24 Cl2 -179.0(2) no
C22 C23 C24 C25 0.1(4) no
Cl2 C24 C25 C26 179.0(2) no
C23 C24 C25 C26 -0.1(4) no
C24 C25 C26 C21 0.3(4) no
C6 C61 C62 C63 -176.2(3) no
C66 C61 C62 C63 2.6(4) no
C6 C61 C66 C65 177.0(3) no
C62 C61 C66 C65 -1.8(4) no
C61 C62 C63 C64 -0.7(5) no
C62 C63 C64 Cl6A 176.3(3) no
C62 C63 C64 C65 -2.2(5) no
Cl6A C64 C65 C66 -175.6(3) no
C63 C64 C65 C66 3.0(5) no
C64 C65 C66 C61 -1.0(4) no
